data_2209036
loop_
_publ_author_name
'S. Gokul Raj'
'G. Ramesh Kumar'
'R. Mohan'
'R. Jayavel'
'Babu Varghese'

_publ_section_title
;
 <small>L</small>-Histidinium trichloroacetate
;
_journal_coeditor_code WN2004
_journal_issue 5
_journal_name_full 'Acta Crystallographica Section E'
_journal_page_first o1704
_journal_page_last o1706
_journal_paper_doi 10.1107/S1600536806011342
_journal_volume 62
_journal_year 2006
_chemical_formula_iupac 'C6 H10 N3 O2 +, C2 Cl3 O2 -'
_chemical_formula_moiety 'C6 H10 N3 O2 +, C2 Cl3 O2 -'
_chemical_formula_sum 'C8 H10 Cl3 N3 O4'
_chemical_formula_weight 318.54
_chemical_name_common 'L-histidinium trichloroacetate'
_chemical_name_systematic
;
L-histidinium trichloroacetate
;
_space_group_IT_number 4
_symmetry_cell_setting monoclinic
_symmetry_space_group_name_Hall 'P 2yb'
_symmetry_space_group_name_H-M 'P 1 21 1'
_atom_sites_solution_hydrogens geom
_atom_sites_solution_primary direct
_atom_sites_solution_secondary difmap
_audit_creation_method SHELXL-97
_cell_angle_alpha 90.00
_cell_angle_beta 99.98(2)
_cell_angle_gamma 90.00
_cell_formula_units_Z 4
_cell_length_a 5.4505(18)
_cell_length_b 25.769(8)
_cell_length_c 9.210(2)
_cell_measurement_reflns_used 25
_cell_measurement_temperature 293(2)
_cell_measurement_theta_max 14
_cell_measurement_theta_min 10
_cell_volume 1274.0(6)
_computing_cell_refinement 'CAD-4 Software'
_computing_data_collection 'CAD-4 Software (Enraf--Nonius, 1988)'
_computing_data_reduction
;
XCAD4 (Harms & Wocadlo, 1995) in WinGX (Farrugia, 1999)
;
_computing_molecular_graphics 'ORTEP32 (Farrugia, 1997)'
_computing_publication_material SHELXL97
_computing_structure_refinement 'SHELXL97 (Sheldrick, 1997)'
_computing_structure_solution
;
SIR92 (Altomare <i>et al.</i>,  1993) in WinGX
;
_diffrn_ambient_temperature 293(2)
_diffrn_measured_fraction_theta_full 0.999
_diffrn_measured_fraction_theta_max 0.999
_diffrn_measurement_device_type 'Enraf--Nonius CAD-4'
_diffrn_measurement_method \w-2\q
_diffrn_radiation_monochromator graphite
_diffrn_radiation_source 'fine-focus sealed tube'
_diffrn_radiation_type MoK\a
_diffrn_radiation_wavelength 0.71073
_diffrn_reflns_av_R_equivalents 0.0220
_diffrn_reflns_av_sigmaI/netI 0.0163
_diffrn_reflns_limit_h_max 6
_diffrn_reflns_limit_h_min 0
_diffrn_reflns_limit_k_max 30
_diffrn_reflns_limit_k_min 0
_diffrn_reflns_limit_l_max 10
_diffrn_reflns_limit_l_min -10
_diffrn_reflns_number 2539
_diffrn_reflns_theta_full 24.98
_diffrn_reflns_theta_max 24.98
_diffrn_reflns_theta_min 2.25
_diffrn_standards_decay_% 0
_diffrn_standards_interval_time 60
_diffrn_standards_number 2
_exptl_absorpt_coefficient_mu 0.729
_exptl_absorpt_correction_T_max 0.9992
_exptl_absorpt_correction_T_min 0.8789
_exptl_absorpt_correction_type psi-scan
_exptl_absorpt_process_details '(North <i>et al.</i>,  1968)'
_exptl_crystal_colour colourless
_exptl_crystal_density_diffrn 1.661
_exptl_crystal_density_method 'not measured'
_exptl_crystal_description 'cut from a needle'
_exptl_crystal_F_000 648
_exptl_crystal_size_max 0.3
_exptl_crystal_size_mid 0.3
_exptl_crystal_size_min 0.2
_refine_diff_density_max 0.362
_refine_diff_density_min -0.285
_refine_ls_abs_structure_details 'Flack (1983), 253 Friedel pairs'
_refine_ls_abs_structure_Flack 0.21(11)
_refine_ls_extinction_coef 0.080(6)
_refine_ls_extinction_expression Fc^*^=kFc[1+0.001xFc^2^\l^3^/sin(2\q)]^-1/4^
_refine_ls_extinction_method SHELXL97
_refine_ls_goodness_of_fit_ref 1.064
_refine_ls_hydrogen_treatment mixed
_refine_ls_matrix_type full
_refine_ls_number_parameters 427
_refine_ls_number_reflns 2300
_refine_ls_number_restraints 263
_refine_ls_restrained_S_all 1.181
_refine_ls_R_factor_all 0.0426
_refine_ls_R_factor_gt 0.0390
_refine_ls_shift/su_max 0.000
_refine_ls_shift/su_mean 0.000
_refine_ls_structure_factor_coef Fsqd
_refine_ls_weighting_details 'calc w=1/[\s^2^(Fo^2^)+(0.0685P)^2^+0.5935P] where P=(Fo^2^+2Fc^2^)/3'
_refine_ls_weighting_scheme calc
_refine_ls_wR_factor_gt 0.1048
_refine_ls_wR_factor_ref 0.1089
_reflns_number_gt 2155
_reflns_number_total 2300
_reflns_threshold_expression I>2\s(I)
_cod_data_source_file wn2004.cif
_cod_data_source_block I
_cod_original_cell_volume 1274.0(7)
_cod_original_sg_symbol_H-M 'P 21'
_cod_database_code 2209036

loop_
_symmetry_equiv_pos_as_xyz
'x, y, z'
'-x, y+1/2, -z'

loop_
_atom_site_type_symbol
_atom_site_label
_atom_site_fract_x
_atom_site_fract_y
_atom_site_fract_z
_atom_site_U_iso_or_equiv
_atom_site_adp_type
_atom_site_calc_flag
_atom_site_refinement_flags
_atom_site_occupancy
C C1 0.7823(11) -0.1583(2) 0.6214(6) 0.0471(12) Uani d DU 1
C C2 1.0290(9) -0.14907(19) 0.4615(6) 0.0412(11) Uani d DU 1
C C3 0.8872(8) -0.10619(18) 0.4528(5) 0.0305(9) Uani d U 1
C C4 0.8736(8) -0.06109(17) 0.3510(5) 0.0316(9) Uani d U 1
H H4A 0.7501 -0.0687 0.2645 0.038 Uiso calc R 1
H H4B 1.0332 -0.0577 0.3189 0.038 Uiso calc R 1
C C5 0.8087(7) -0.00863(15) 0.4134(4) 0.0261(8) Uani d U 1
H H6 0.8933 -0.0058 0.5161 0.031 Uiso calc R 1
C C6 0.5258(7) -0.00231(17) 0.4078(4) 0.0287(8) Uani d U 1
C C7 0.2809(10) -0.1625(2) 0.0293(6) 0.0471(12) Uani d U 1
C C8 0.4055(8) -0.16412(18) -0.1124(5) 0.0338(9) Uani d U 1
C C9 0.2924(12) 0.1685(2) 1.1207(7) 0.0536(14) Uani d DU 1
C C10 0.5306(9) 0.1619(2) 0.9564(6) 0.0411(11) Uani d DU 1
C C11 0.3932(8) 0.11810(19) 0.9482(5) 0.0329(9) Uani d U 1
C C12 0.3634(9) 0.07396(18) 0.8430(5) 0.0365(10) Uani d U 1
H H12A 0.4445 0.0831 0.7607 0.044 Uiso calc R 1
H H12B 0.1872 0.0698 0.8045 0.044 Uiso calc R 1
C C13 0.4668(7) 0.02098(16) 0.9041(4) 0.0272(8) Uani d U 1
H H13 0.4279 0.0157 1.0030 0.033 Uiso calc R 1
C C14 0.7510(7) 0.01860(18) 0.9104(4) 0.0307(9) Uani d U 1
C C15 0.7900(13) 0.1784(2) 0.5299(7) 0.0550(14) Uani d U 1
C C16 0.9018(9) 0.17816(18) 0.3840(6) 0.0360(10) Uani d U 1
N N1 0.9597(8) -0.18083(14) 0.5669(5) 0.0409(9) Uani d DU 1
N N2 0.7307(8) -0.11348(16) 0.5541(5) 0.0436(10) Uani d DU 1
N N3 0.9037(6) 0.03239(14) 0.3254(4) 0.0276(7) Uani d U 1
H H3A 1.0678 0.0289 0.3321 0.033 Uiso calc R 1
H H3B 0.8698 0.0634 0.3596 0.033 Uiso calc R 1
H H3C 0.8308 0.0295 0.2315 0.033 Uiso calc R 1
N N4 0.2435(8) 0.12337(17) 1.0513(5) 0.0464(11) Uani d DU 1
N N5 0.4653(8) 0.19219(13) 1.0648(5) 0.0423(10) Uani d DU 1
N N6 0.3388(6) -0.01904(14) 0.8022(4) 0.0283(7) Uani d U 1
H H6A 0.3858 -0.0160 0.7147 0.057(17) Uiso calc R 1
H H6B 0.1747 -0.0147 0.7919 0.053(16) Uiso calc R 1
H H6C 0.3793 -0.0504 0.8389 0.027(9) Uiso calc R 1
O O1 0.4122(6) 0.02412(17) 0.3066(4) 0.0498(9) Uani d U 1
O O2 0.4336(5) -0.02631(14) 0.5038(3) 0.0363(7) Uani d U 1
O O3 0.4619(7) -0.20731(13) -0.1501(4) 0.0426(8) Uani d U 1
O O4 0.4347(9) -0.12222(15) -0.1705(5) 0.0611(12) Uani d U 1
O O5 0.8256(5) -0.00107(17) 0.8040(4) 0.0482(9) Uani d U 1
O O6 0.8793(6) 0.03907(17) 1.0212(4) 0.0472(9) Uani d U 1
O O7 0.9625(8) 0.22106(14) 0.3431(4) 0.0485(9) Uani d U 1
O O8 0.9148(9) 0.13640(16) 0.3250(5) 0.0622(12) Uani d U 1
Cl Cl1 0.0142(14) -0.1941(9) 0.0094(10) 0.076(3) Uani d PU 0.47(3)
Cl Cl1' 0.058(2) -0.2174(5) 0.0135(11) 0.069(2) Uani d PU 0.52(3)
Cl Cl2 0.5056(8) -0.1878(6) 0.1829(5) 0.0790(19) Uani d PU 0.75(3)
Cl Cl2' 0.473(4) -0.1629(13) 0.1795(16) 0.069(6) Uani d PU 0.25(3)
Cl Cl3' 0.250(3) -0.0970(2) 0.0904(8) 0.088(3) Uani d PU 0.51(2)
Cl Cl3 0.090(3) -0.1077(3) 0.0287(16) 0.102(4) Uani d PU 0.49(2)
Cl Cl4' 0.5827(15) 0.2359(3) 0.5189(9) 0.080(2) Uani d PU 0.401(16)
Cl Cl4 0.5155(9) 0.2064(4) 0.5132(5) 0.085(3) Uani d PU 0.579(16)
Cl Cl5 1.0098(6) 0.2116(2) 0.6769(3) 0.0731(13) Uani d PU 0.629(13)
Cl Cl5' 0.9769(13) 0.1746(6) 0.6735(6) 0.095(4) Uani d PU 0.353(13)
Cl Cl6' 0.7904(7) 0.11324(12) 0.6080(3) 0.0759(13) Uani d PU 0.621(7)
Cl Cl6 0.5457(12) 0.1272(2) 0.5035(7) 0.099(3) Uani d PU 0.416(8)
H H1' 0.696(9) -0.177(2) 0.681(5) 0.052(15) Uiso d D 1
H H1 1.019(14) -0.2105(14) 0.594(9) 0.09(3) Uiso d D 1
H H2' 1.144(7) -0.158(2) 0.404(4) 0.038(13) Uiso d D 1
H H2 0.637(8) -0.0887(14) 0.571(5) 0.039(14) Uiso d D 1
H H4 0.205(18) 0.099(2) 1.107(8) 0.08(3) Uiso d D 1
H H5 0.510(9) 0.2227(8) 1.094(5) 0.033(13) Uiso d D 1
H H9 0.231(11) 0.178(2) 1.204(4) 0.055(16) Uiso d D 1
H H10 0.647(8) 0.172(3) 0.901(5) 0.052(16) Uiso d D 1

loop_
_atom_site_aniso_label
_atom_site_aniso_U_11
_atom_site_aniso_U_22
_atom_site_aniso_U_33
_atom_site_aniso_U_12
_atom_site_aniso_U_13
_atom_site_aniso_U_23
C1 0.062(3) 0.037(3) 0.049(3) 0.008(2) 0.030(2) 0.010(2)
C2 0.045(3) 0.031(2) 0.053(3) 0.005(2) 0.025(2) 0.004(2)
C3 0.034(2) 0.025(2) 0.034(2) 0.0008(17) 0.0108(17) 0.0017(18)
C4 0.033(2) 0.027(2) 0.038(2) 0.0012(16) 0.0143(18) 0.0016(17)
C5 0.0220(17) 0.028(2) 0.0294(18) 0.0008(15) 0.0065(14) 0.0003(15)
C6 0.0205(17) 0.0287(18) 0.037(2) -0.0004(15) 0.0063(15) -0.0026(16)
C7 0.054(3) 0.043(3) 0.052(3) 0.003(2) 0.028(2) 0.001(2)
C8 0.030(2) 0.028(2) 0.046(2) 0.0012(18) 0.0141(18) 0.006(2)
C9 0.067(3) 0.046(3) 0.056(3) -0.004(3) 0.033(3) -0.011(2)
C10 0.043(3) 0.034(3) 0.052(3) -0.009(2) 0.024(2) -0.004(2)
C11 0.029(2) 0.029(2) 0.043(2) 0.0020(17) 0.0124(17) 0.0027(19)
C12 0.038(2) 0.028(2) 0.043(3) 0.0014(18) 0.0061(19) -0.0013(19)
C13 0.0248(18) 0.0252(18) 0.0321(19) -0.0029(15) 0.0065(15) -0.0010(15)
C14 0.0228(18) 0.037(2) 0.033(2) -0.0031(16) 0.0058(15) 0.0018(17)
C15 0.066(4) 0.044(3) 0.063(3) -0.006(3) 0.034(3) -0.002(3)
C16 0.040(2) 0.025(2) 0.045(2) -0.0008(18) 0.013(2) 0.0045(19)
N1 0.049(2) 0.0262(19) 0.051(2) 0.0047(17) 0.0191(19) 0.0097(18)
N2 0.050(2) 0.037(2) 0.052(2) 0.0124(18) 0.031(2) 0.0079(19)
N3 0.0205(15) 0.0268(17) 0.0355(18) -0.0009(13) 0.0048(13) 0.0028(14)
N4 0.050(2) 0.034(2) 0.062(3) -0.0082(18) 0.029(2) -0.001(2)
N5 0.053(2) 0.024(2) 0.052(2) -0.0056(17) 0.017(2) -0.0060(18)
N6 0.0221(15) 0.0248(17) 0.0389(19) -0.0007(13) 0.0074(13) -0.0010(14)
O1 0.0217(14) 0.064(2) 0.064(2) 0.0049(15) 0.0078(13) 0.0287(18)
O2 0.0285(14) 0.0451(18) 0.0378(16) 0.0006(13) 0.0127(12) 0.0044(13)
O3 0.056(2) 0.0255(17) 0.051(2) 0.0033(15) 0.0218(16) 0.0023(14)
O4 0.090(3) 0.0276(19) 0.079(3) 0.0097(18) 0.052(2) 0.0069(17)
O5 0.0235(14) 0.072(2) 0.0512(19) -0.0012(15) 0.0105(13) -0.0173(17)
O6 0.0338(16) 0.067(2) 0.0407(18) -0.0186(16) 0.0071(14) -0.0087(16)
O7 0.069(2) 0.0279(18) 0.054(2) -0.0077(15) 0.0253(18) -0.0013(15)
O8 0.097(3) 0.028(2) 0.074(3) -0.0065(19) 0.050(2) -0.0048(17)
Cl1 0.035(2) 0.108(8) 0.086(3) -0.018(3) 0.0171(18) 0.013(4)
Cl1' 0.052(3) 0.067(4) 0.099(3) -0.022(3) 0.039(2) -0.006(3)
Cl2 0.0671(18) 0.125(5) 0.0430(14) 0.016(2) 0.0042(10) 0.010(2)
Cl2' 0.052(6) 0.105(11) 0.047(4) -0.026(6) 0.004(4) -0.009(5)
Cl3' 0.141(7) 0.063(2) 0.080(3) 0.025(3) 0.072(4) -0.007(2)
Cl3 0.130(7) 0.067(3) 0.135(7) 0.042(4) 0.100(6) 0.011(4)
Cl4' 0.065(3) 0.054(4) 0.138(5) 0.008(3) 0.062(3) -0.005(3)
Cl4 0.042(2) 0.121(6) 0.093(2) 0.030(3) 0.0198(15) -0.007(3)
Cl5 0.084(2) 0.088(3) 0.0486(15) -0.0215(17) 0.0129(12) -0.0129(15)
Cl5' 0.065(4) 0.172(11) 0.047(3) 0.025(5) 0.003(2) 0.018(4)
Cl6' 0.117(3) 0.0544(16) 0.0664(18) -0.0120(14) 0.0431(17) 0.0116(12)
Cl6 0.131(5) 0.062(3) 0.128(4) -0.045(3) 0.089(4) -0.018(3)

loop_
_atom_type_symbol
_atom_type_description
_atom_type_scat_dispersion_real
_atom_type_scat_dispersion_imag
_atom_type_scat_source
C C 0.0033 0.0016 'International Tables Vol C Tables 4.2.6.8 and 6.1.1.4'
H H 0.0000 0.0000 'International Tables Vol C Tables 4.2.6.8 and 6.1.1.4'
N N 0.0061 0.0033 'International Tables Vol C Tables 4.2.6.8 and 6.1.1.4'
O O 0.0106 0.0060 'International Tables Vol C Tables 4.2.6.8 and 6.1.1.4'
Cl Cl 0.1484 0.1585 'International Tables Vol C Tables 4.2.6.8 and 6.1.1.4'

loop_
_geom_angle_atom_site_label_1
_geom_angle_atom_site_label_2
_geom_angle_atom_site_label_3
_geom_angle
N1 C1 N2 108.8(4)
N1 C1 H1' 119(4)
N2 C1 H1' 131(4)
C3 C2 N1 107.9(4)
C3 C2 H2' 128(3)
N1 C2 H2' 124(3)
C2 C3 N2 105.3(4)
C2 C3 C4 130.3(4)
N2 C3 C4 124.2(4)
C3 C4 C5 116.2(4)
C3 C4 H4A 108.2
C5 C4 H4A 108.2
C3 C4 H4B 108.2
C5 C4 H4B 108.2
H4A C4 H4B 107.4
N3 C5 C4 107.4(3)
N3 C5 C6 110.4(3)
C4 C5 C6 112.0(3)
N3 C5 H6 109.0
C4 C5 H6 109.0
C6 C5 H6 109.0
O1 C6 O2 126.6(4)
O1 C6 C5 116.9(3)
O2 C6 C5 116.4(3)
C8 C7 Cl2' 114.1(7)
C8 C7 Cl1 113.2(6)
Cl2' C7 Cl1 122.1(7)
C8 C7 Cl3 111.1(4)
Cl2' C7 Cl3 108.1(14)
Cl1 C7 Cl3 83.4(10)
C8 C7 Cl3' 111.2(4)
Cl2' C7 Cl3' 79.4(14)
Cl1 C7 Cl3' 111.7(10)
Cl3 C7 Cl3' 32.5(3)
C8 C7 Cl2 107.8(4)
Cl2' C7 Cl2 21.0(9)
Cl1 C7 Cl2 111.7(6)
Cl3 C7 Cl2 127.5(8)
Cl3' C7 Cl2 100.3(7)
C8 C7 Cl1' 106.7(4)
Cl2' C7 Cl1' 112.9(10)
Cl1 C7 Cl1' 20.1(4)
Cl3 C7 Cl1' 103.5(7)
Cl3' C7 Cl1' 130.1(6)
Cl2 C7 Cl1' 97.5(7)
O3 C8 O4 128.3(4)
O3 C8 C7 115.2(4)
O4 C8 C7 116.5(5)
N5 C9 N4 108.5(5)
N5 C9 H9 127(4)
N4 C9 H9 124(4)
C11 C10 N5 107.9(4)
C11 C10 H10 130(4)
N5 C10 H10 122(4)
C10 C11 N4 105.7(4)
C10 C11 C12 132.4(5)
N4 C11 C12 121.4(4)
C11 C12 C13 116.6(4)
C11 C12 H12A 108.1
C13 C12 H12A 108.1
C11 C12 H12B 108.1
C13 C12 H12B 108.1
H12A C12 H12B 107.3
N6 C13 C14 110.8(3)
N6 C13 C12 106.4(3)
C14 C13 C12 110.5(3)
N6 C13 H13 109.7
C14 C13 H13 109.7
C12 C13 H13 109.7
O5 C14 O6 127.4(4)
O5 C14 C13 117.0(3)
O6 C14 C13 115.5(4)
Cl5' C15 C16 116.2(5)
Cl5' C15 Cl4 124.7(5)
C16 C15 Cl4 113.8(5)
Cl5' C15 Cl6' 69.2(7)
C16 C15 Cl6' 111.1(4)
Cl4 C15 Cl6' 112.3(5)
Cl5' C15 Cl5 31.5(5)
C16 C15 Cl5 109.2(4)
Cl4 C15 Cl5 109.1(5)
Cl6' C15 Cl5 100.4(4)
Cl5' C15 Cl4' 114.0(7)
C16 C15 Cl4' 106.2(4)
Cl4 C15 Cl4' 26.9(2)
Cl6' C15 Cl4' 135.6(4)
Cl5 C15 Cl4' 89.0(5)
Cl5' C15 Cl6 115.0(7)
C16 C15 Cl6 105.1(4)
Cl4 C15 Cl6 71.3(5)
Cl6' C15 Cl6 49.6(3)
Cl5 C15 Cl6 141.3(4)
Cl4' C15 Cl6 98.2(5)
O8 C16 O7 128.3(5)
O8 C16 C15 116.6(4)
O7 C16 C15 115.1(4)
C1 N1 C2 108.7(4)
C1 N1 H1 124(6)
C2 N1 H1 128(6)
C1 N2 C3 109.3(4)
C1 N2 H2 131(4)
C3 N2 H2 119(4)
C5 N3 H3A 109.5
C5 N3 H3B 109.5
H3A N3 H3B 109.5
C5 N3 H3C 109.5
H3A N3 H3C 109.5
H3B N3 H3C 109.5
C9 N4 C11 109.1(4)
C9 N4 H4 113(6)
C11 N4 H4 126(7)
C9 N5 C10 108.7(4)
C9 N5 H5 120(4)
C10 N5 H5 131(4)
C13 N6 H6A 109.5
C13 N6 H6B 109.5
H6A N6 H6B 109.5
C13 N6 H6C 109.5
H6A N6 H6C 109.5
H6B N6 H6C 109.5
Cl1' Cl1 C7 98.2(11)
Cl1' Cl1 Cl3 148.2(13)
C7 Cl1 Cl3 50.3(7)
Cl1 Cl1' C7 61.7(10)
Cl2' Cl2 C7 58.8(14)
Cl2 Cl2' C7 100.2(14)
Cl2 Cl2' Cl3' 154.3(19)
C7 Cl2' Cl3' 54.6(12)
Cl3 Cl3' C7 71.4(5)
Cl3 Cl3' Cl2' 112.3(7)
C7 Cl3' Cl2' 46.0(4)
Cl3' Cl3 C7 76.1(6)
Cl3' Cl3 Cl1 116.5(7)
C7 Cl3 Cl1 46.3(4)
Cl4 Cl4' C15 62.4(5)
Cl4' Cl4 C15 90.6(5)
Cl4' Cl4 Cl6 149.8(6)
C15 Cl4 Cl6 59.2(4)
Cl5' Cl5 C15 55.3(4)
Cl5 Cl5' C15 93.3(7)
Cl5 Cl5' Cl6' 154.8(6)
C15 Cl5' Cl6' 62.8(6)
Cl6 Cl6' C15 66.3(3)
Cl6 Cl6' Cl5' 110.9(3)
C15 Cl6' Cl5' 48.0(3)
Cl6' Cl6 C15 64.1(3)
Cl6' Cl6 Cl4 105.8(3)
C15 Cl6 Cl4 49.5(3)

loop_
_geom_bond_atom_site_label_1
_geom_bond_atom_site_label_2
_geom_bond_distance
C1 N1 1.301(7)
C1 N2 1.317(7)
C1 H1' 0.92(5)
C2 C3 1.343(7)
C2 N1 1.372(6)
C2 H2' 0.92(4)
C3 N2 1.382(6)
C3 C4 1.487(6)
C4 C5 1.534(6)
C4 H4A 0.9700
C4 H4B 0.9700
C5 N3 1.479(5)
C5 C6 1.542(5)
C5 H6 0.9800
C6 O1 1.231(5)
C6 O2 1.253(5)
C7 C8 1.573(6)
C7 Cl2' 1.59(2)
C7 Cl1 1.648(11)
C7 Cl3 1.755(8)
C7 Cl3' 1.797(8)
C7 Cl2 1.824(8)
C7 Cl1' 1.853(9)
C8 O3 1.221(6)
C8 O4 1.227(6)
C9 N5 1.302(8)
C9 N4 1.332(8)
C9 H9 0.92(4)
C10 C11 1.350(7)
C10 N5 1.362(6)
C10 H10 0.92(5)
C11 N4 1.362(6)
C11 C12 1.485(7)
C12 C13 1.545(6)
C12 H12A 0.9700
C12 H12B 0.9700
C13 N6 1.484(5)
C13 C14 1.541(5)
C13 H13 0.9800
C14 O5 1.233(5)
C14 O6 1.249(5)
C15 Cl5' 1.526(9)
C15 C16 1.569(7)
C15 Cl4 1.644(7)
C15 Cl6' 1.826(7)
C15 Cl5 1.854(7)
C15 Cl4' 1.855(9)
C15 Cl6 1.859(8)
C16 O8 1.213(6)
C16 O7 1.231(6)
N1 H1 0.85(5)
N2 H2 0.85(4)
N3 H3A 0.8900
N3 H3B 0.8900
N3 H3C 0.8900
N4 H4 0.86(6)
N5 H5 0.85(3)
N6 H6A 0.8900
N6 H6B 0.8900
N6 H6C 0.8900
Cl1 Cl1' 0.644(10)
Cl1 Cl3 2.27(2)
Cl2 Cl2' 0.66(3)
Cl2' Cl3' 2.17(4)
Cl3' Cl3 0.994(9)
Cl4' Cl4 0.841(6)
Cl4 Cl6 2.050(12)
Cl5 Cl5' 0.969(14)
Cl5' Cl6' 1.919(17)
Cl6' Cl6 1.546(8)

loop_
_geom_hbond_atom_site_label_D
_geom_hbond_atom_site_label_H
_geom_hbond_atom_site_label_A
_geom_hbond_site_symmetry_A
_geom_hbond_distance_DH
_geom_hbond_distance_HA
_geom_hbond_distance_DA
_geom_hbond_angle_DHA
N3 H3A O1 1_655 0.89 1.94 2.815(5) 169
N3 H3B O8 . 0.89 1.93 2.681(5) 141
N3 H3C O6 1_554 0.89 2.02 2.787(5) 144
N6 H6A O2 . 0.89 2.02 2.889(5) 164
N6 H6B O5 1_455 0.89 1.96 2.839(4) 170
N6 H6C O4 1_556 0.89 1.88 2.713(5) 155
N1 H1 O7 2_746 0.85(5) 1.85(3) 2.671(5) 161(8)
N2 H2 O2 . 0.85(4) 1.99(3) 2.761(5) 150(5)
N4 H4 O6 1_455 0.86(6) 2.39(8) 2.923(6) 122(8)
N5 H5 O3 2_656 0.85(3) 1.877(11) 2.715(5) 168(5)

loop_
_geom_torsion_atom_site_label_1
_geom_torsion_atom_site_label_2
_geom_torsion_atom_site_label_3
_geom_torsion_atom_site_label_4
_geom_torsion
N1 C2 C3 N2 -0.6(6)
N1 C2 C3 C4 -175.7(4)
C2 C3 C4 C5 -148.7(5)
N2 C3 C4 C5 37.1(6)
C3 C4 C5 N3 157.0(3)
C3 C4 C5 C6 -81.6(5)
N3 C5 C6 O1 19.0(5)
C4 C5 C6 O1 -100.6(5)
N3 C5 C6 O2 -163.6(4)
C4 C5 C6 O2 76.8(5)
Cl2' C7 C8 O3 83.5(14)
Cl1 C7 C8 O3 -62.2(9)
Cl3 C7 C8 O3 -154.0(8)
Cl3' C7 C8 O3 171.1(6)
Cl2 C7 C8 O3 62.0(7)
Cl1' C7 C8 O3 -41.9(7)
Cl2' C7 C8 O4 -96.1(14)
Cl1 C7 C8 O4 118.2(9)
Cl3 C7 C8 O4 26.3(9)
Cl3' C7 C8 O4 -8.6(8)
Cl2 C7 C8 O4 -117.7(7)
Cl1' C7 C8 O4 138.4(7)
N5 C10 C11 N4 1.0(6)
N5 C10 C11 C12 172.7(5)
C10 C11 C12 C13 112.5(6)
N4 C11 C12 C13 -76.8(6)
C11 C12 C13 N6 159.7(4)
C11 C12 C13 C14 -80.0(5)
N6 C13 C14 O5 23.2(5)
C12 C13 C14 O5 -94.4(5)
N6 C13 C14 O6 -159.8(4)
C12 C13 C14 O6 82.6(5)
Cl5' C15 C16 O8 93.7(9)
Cl4 C15 C16 O8 -110.7(7)
Cl6' C15 C16 O8 17.2(7)
Cl5 C15 C16 O8 127.0(5)
Cl4' C15 C16 O8 -138.3(6)
Cl6 C15 C16 O8 -34.8(7)
Cl5' C15 C16 O7 -87.2(9)
Cl4 C15 C16 O7 68.3(7)
Cl6' C15 C16 O7 -163.7(4)
Cl5 C15 C16 O7 -53.9(6)
Cl4' C15 C16 O7 40.8(7)
Cl6 C15 C16 O7 144.3(5)
N2 C1 N1 C2 0.9(6)
C3 C2 N1 C1 -0.2(6)
N1 C1 N2 C3 -1.4(7)
C2 C3 N2 C1 1.2(6)
C4 C3 N2 C1 176.7(5)
N5 C9 N4 C11 0.5(7)
C10 C11 N4 C9 -0.9(6)
C12 C11 N4 C9 -173.8(5)
N4 C9 N5 C10 0.1(7)
C11 C10 N5 C9 -0.7(6)
C8 C7 Cl1 Cl1' 74.7(15)
Cl2' C7 Cl1 Cl1' -68(2)
Cl3 C7 Cl1 Cl1' -175.1(17)
Cl3' C7 Cl1 Cl1' -158.8(16)
Cl2 C7 Cl1 Cl1' -47.3(19)
C8 C7 Cl1 Cl3 -110.2(7)
Cl2' C7 Cl1 Cl3 107.3(17)
Cl3' C7 Cl1 Cl3 16.3(4)
Cl2 C7 Cl1 Cl3 127.8(7)
Cl1' C7 Cl1 Cl3 175.1(17)
Cl3 Cl1 Cl1' C7 -7(2)
C8 C7 Cl1' Cl1 -112.3(16)
Cl2' C7 Cl1' Cl1 122(2)
Cl3 C7 Cl1' Cl1 5.0(17)
Cl3' C7 Cl1' Cl1 26(2)
Cl2 C7 Cl1' Cl1 136.5(16)
C8 C7 Cl2 Cl2' 111.0(16)
Cl1 C7 Cl2 Cl2' -123.9(19)
Cl3 C7 Cl2 Cl2' -25.3(19)
Cl3' C7 Cl2 Cl2' -5.5(17)
Cl1' C7 Cl2 Cl2' -138.7(17)
C7 Cl2 Cl2' Cl3' 10(3)
C8 C7 Cl2' Cl2 -76.8(16)
Cl1 C7 Cl2' Cl2 65(2)
Cl3 C7 Cl2' Cl2 159.1(16)
Cl3' C7 Cl2' Cl2 174.5(17)
Cl1' C7 Cl2' Cl2 45(2)
C8 C7 Cl2' Cl3' 108.6(8)
Cl1 C7 Cl2' Cl3' -109.0(13)
Cl3 C7 Cl2' Cl3' -15.4(4)
Cl2 C7 Cl2' Cl3' -174.5(17)
Cl1' C7 Cl2' Cl3' -129.3(8)
C8 C7 Cl3' Cl3 96.2(7)
Cl2' C7 Cl3' Cl3 -151.9(8)
Cl1 C7 Cl3' Cl3 -31.4(7)
Cl2 C7 Cl3' Cl3 -149.9(6)
Cl1' C7 Cl3' Cl3 -40.7(8)
C8 C7 Cl3' Cl2' -111.9(6)
Cl1 C7 Cl3' Cl2' 120.5(6)
Cl3 C7 Cl3' Cl2' 151.9(8)
Cl2 C7 Cl3' Cl2' 2.0(6)
Cl1' C7 Cl3' Cl2' 111.2(9)
Cl2 Cl2' Cl3' Cl3 16(4)
C7 Cl2' Cl3' Cl3 28.9(7)
Cl2 Cl2' Cl3' C7 -12(4)
Cl2' Cl3' Cl3 C7 -21.5(6)
C7 Cl3' Cl3 Cl1 23.1(5)
Cl2' Cl3' Cl3 Cl1 1.6(9)
C8 C7 Cl3 Cl3' -96.7(8)
Cl2' C7 Cl3 Cl3' 29.2(8)
Cl1 C7 Cl3 Cl3' 150.9(7)
Cl2 C7 Cl3 Cl3' 38.4(7)
Cl1' C7 Cl3 Cl3' 149.1(6)
C8 C7 Cl3 Cl1 112.4(6)
Cl2' C7 Cl3 Cl1 -121.7(7)
Cl3' C7 Cl3 Cl1 -150.9(7)
Cl2 C7 Cl3 Cl1 -112.4(7)
Cl1' C7 Cl3 Cl1 -1.7(6)
Cl1' Cl1 Cl3 Cl3' -23(4)
C7 Cl1 Cl3 Cl3' -31.9(6)
Cl1' Cl1 Cl3 C7 9(3)
Cl5' C15 Cl4' Cl4 -119.8(9)
C16 C15 Cl4' Cl4 110.9(7)
Cl6' C15 Cl4' Cl4 -35.6(10)
Cl5 C15 Cl4' Cl4 -139.4(7)
Cl6 C15 Cl4' Cl4 2.4(7)
C15 Cl4' Cl4 Cl6 -4.2(13)
Cl5' C15 Cl4 Cl4' 74.5(12)
C16 C15 Cl4 Cl4' -78.8(8)
Cl6' C15 Cl4 Cl4' 153.9(7)
Cl5 C15 Cl4 Cl4' 43.5(8)
Cl6 C15 Cl4 Cl4' -177.5(8)
Cl5' C15 Cl4 Cl6 -108.0(9)
C16 C15 Cl4 Cl6 98.8(5)
Cl6' C15 Cl4 Cl6 -28.6(3)
Cl5 C15 Cl4 Cl6 -139.0(5)
Cl4' C15 Cl4 Cl6 177.5(8)
C16 C15 Cl5 Cl5' -109.1(7)
Cl4 C15 Cl5 Cl5' 125.9(7)
Cl6' C15 Cl5 Cl5' 7.7(6)
Cl4' C15 Cl5 Cl5' 144.1(6)
Cl6 C15 Cl5 Cl5' 42.1(8)
C15 Cl5 Cl5' Cl6' -17.2(12)
C16 C15 Cl5' Cl5 84.1(7)
Cl4 C15 Cl5' Cl5 -68.5(9)
Cl6' C15 Cl5' Cl5 -171.9(6)
Cl4' C15 Cl5' Cl5 -40.0(7)
Cl6 C15 Cl5' Cl5 -152.4(5)
C16 C15 Cl5' Cl6' -104.0(6)
Cl4 C15 Cl5' Cl6' 103.4(8)
Cl5 C15 Cl5' Cl6' 171.9(6)
Cl4' C15 Cl5' Cl6' 131.9(5)
Cl6 C15 Cl5' Cl6' 19.5(4)
Cl5' C15 Cl6' Cl6 156.6(4)
C16 C15 Cl6' Cl6 -92.3(5)
Cl4 C15 Cl6' Cl6 36.5(4)
Cl5 C15 Cl6' Cl6 152.3(4)
Cl4' C15 Cl6' Cl6 53.1(7)
C16 C15 Cl6' Cl5' 111.1(6)
Cl4 C15 Cl6' Cl5' -120.1(5)
Cl5 C15 Cl6' Cl5' -4.3(3)
Cl4' C15 Cl6' Cl5' -103.6(8)
Cl6 C15 Cl6' Cl5' -156.6(4)
Cl5 Cl5' Cl6' Cl6 -3.5(16)
C15 Cl5' Cl6' Cl6 -22.9(4)
Cl5 Cl5' Cl6' C15 19.4(14)
Cl5' Cl6' Cl6 C15 18.4(3)
C15 Cl6' Cl6 Cl4 -27.3(3)
Cl5' Cl6' Cl6 Cl4 -8.9(4)
Cl5' C15 Cl6 Cl6' -24.2(5)
C16 C15 Cl6 Cl6' 105.0(4)
Cl4 C15 Cl6 Cl6' -144.5(4)
Cl5 C15 Cl6 Cl6' -46.9(7)
Cl4' C15 Cl6 Cl6' -145.6(4)
Cl5' C15 Cl6 Cl4 120.3(6)
C16 C15 Cl6 Cl4 -110.5(5)
Cl6' C15 Cl6 Cl4 144.5(4)
Cl5 C15 Cl6 Cl4 97.6(7)
Cl4' C15 Cl6 Cl4 -1.1(4)
Cl4' Cl4 Cl6 Cl6' 37.8(17)
C15 Cl4 Cl6 Cl6' 32.9(3)
Cl4' Cl4 Cl6 C15 4.9(15)
